data_2005027
loop_
_publ_author_name
'Ng, S. W.'
'Kumar Das, V. G.'

_publ_section_title
;
 Butyldichlorophenyltin--1,2-Bis(diphenylphosphoryl)ethane (1/1)
;
_journal_issue 6
_journal_name_full 'Acta Crystallographica Section C'
_journal_page_first 1367
_journal_page_last 1369
_journal_paper_doi 10.1107/S0108270196001904
_journal_volume 52
_journal_year 1996
_chemical_formula_iupac
;
[Sn Cl2(C4 H9)(C6 H5)(C26 H24 O2 P2)]
;
_chemical_formula_moiety '[SnCl~2~(C~10~H~14~)] [P~2~O~2~(C~26~H~24~)]'
_chemical_formula_sum 'C36 H38 Cl2 O2 P2 Sn'
_chemical_formula_weight 754.19
_chemical_name_systematic
;
 butyldiichlorophenyltin.1,2-(diphenylphosphoryl)ehtane
;
_space_group_IT_number 2
_symmetry_cell_setting triclinic
_symmetry_space_group_name_Hall '-P 1'
_symmetry_space_group_name_H-M 'P -1'
_audit_creation_method SHELXL
_cell_angle_alpha 78.839(8)
_cell_angle_beta 65.036(5)
_cell_angle_gamma 86.203(9)
_cell_formula_units_Z 1
_cell_length_a 9.1876(6)
_cell_length_b 9.5930(10)
_cell_length_c 11.0473(7)
_cell_measurement_reflns_used 25
_cell_measurement_temperature 300(2)
_cell_measurement_theta_max 13.0
_cell_measurement_theta_min 12.0
_cell_volume 865.88(13)
_computing_cell_refinement CAD4-VAX/PC
_computing_data_collection 'CAD4-VAX/PC (Enraf-Nonius Delft, 1988)'
_computing_data_reduction 'NRCVAX (Gabe, Le Page, Charland, Lee & White (1989)'
_computing_molecular_graphics 'ZORTEP (Zsolnai & Pritzkow, 1994)'
_computing_publication_material SHELXL93
_computing_structure_refinement SHELXL93
_computing_structure_solution 'Difference Fourier in SHELXL93 (Sheldrick, 1993)'
_diffrn_ambient_temperature 300(2)
_diffrn_measurement_device 'Enraf-Nonius CAD4'
_diffrn_measurement_method \w-scans
_diffrn_radiation_monochromator graphite
_diffrn_radiation_source 'fine-focus sealed tube'
_diffrn_radiation_type MoK\a
_diffrn_radiation_wavelength 0.71073
_diffrn_reflns_av_R_equivalents 0.0076
_diffrn_reflns_av_sigmaI/netI 0.0211
_diffrn_reflns_limit_h_max 11
_diffrn_reflns_limit_h_min 0
_diffrn_reflns_limit_k_max 12
_diffrn_reflns_limit_k_min -12
_diffrn_reflns_limit_l_max 14
_diffrn_reflns_limit_l_min -12
_diffrn_reflns_number 4217
_diffrn_reflns_theta_max 27.47
_diffrn_reflns_theta_min 2.07
_diffrn_standards_decay_% 1.4
_diffrn_standards_interval_time 60
_diffrn_standards_number 3
_exptl_absorpt_coefficient_mu 1.015
_exptl_absorpt_correction_T_max 1.0000
_exptl_absorpt_correction_T_min 0.9716
_exptl_absorpt_correction_type '\y-scan (North, Phillips & Mathews, 1968)'
_exptl_crystal_colour Colorless
_exptl_crystal_density_diffrn 1.446
_exptl_crystal_density_meas ?
_exptl_crystal_description Block
_exptl_crystal_F_000 384
_exptl_crystal_size_max 0.43
_exptl_crystal_size_mid 0.18
_exptl_crystal_size_min 0.18
_refine_diff_density_max 0.601
_refine_diff_density_min -0.768
_refine_ls_extinction_coef 'not refined'
_refine_ls_extinction_method none
_refine_ls_goodness_of_fit_all 1.063
_refine_ls_goodness_of_fit_obs 1.114
_refine_ls_hydrogen_treatment 'U(H) = 1.5U~eq~(C)'
_refine_ls_matrix_type full
_refine_ls_number_parameters 325
_refine_ls_number_reflns 3968
_refine_ls_number_restraints 48
_refine_ls_restrained_S_all 1.062
_refine_ls_restrained_S_obs 1.112
_refine_ls_R_factor_all 0.0536
_refine_ls_R_factor_obs 0.0407
_refine_ls_shift/esd_max 0.001
_refine_ls_shift/esd_mean 0.000
_refine_ls_structure_factor_coef Fsqd
_refine_ls_weighting_details 'w = 1/[\s^2^(Fo^2^)+(0.0618P)^2^+0.2538P] where P=(Fo^2^+2Fc^2^)/3'
_refine_ls_weighting_scheme calc
_refine_ls_wR_factor_all 0.1091
_refine_ls_wR_factor_obs 0.1006
_reflns_number_observed 3138
_reflns_number_total 3968
_reflns_observed_criterion >2sigma(I)
_cod_data_source_file kh1077.cif
_cod_data_source_block kh1077
_cod_depositor_comments
;
The following automatic conversions were performed:
'_symmetry_cell_setting' value 'Triclinic' changed to 'triclinic'
according to '/home/saulius/struct/CIF-dictionaries/cif_core.dic'
dictionary named 'cif_core.dic' version 2.4.1 from 2010-06-29.

Automatic conversion script
Id: cif_fix_enum 1527 2010-12-29 10:47:43Z saulius 

The following automatic conversions were performed:

'_symmetry_cell_setting' value 'Triclinic' changed to 'triclinic'
according to /home/saulius/struct/CIF-dictionaries/cif_core.dic
dictionary named 'cif_core.dic' version 2.4.1 from 2010-06-29.

Automatic conversion script
Id: cif_fix_values 1715 2011-07-08 13:25:40Z adriana 

The following automatic conversions were performed:

'_exptl_crystal_density_meas' value 'not measured' was changed to '?'
- the value is perceived as not measured.

Automatic conversion script
Id: cif_fix_values 3008 2015-01-20 13:52:24Z robertas 

The following automatic conversions were performed:

'_refine_ls_weighting_scheme' value 'calc w =
1/[\s^2^(Fo^2^)+(0.0618P)^2^+0.2538P] where P=(Fo^2^+2Fc^2^)/3' was
changed to 'calc'. New tag '_refine_ls_weighting_details' was
created. The value of the new tag was set to 'w =
1/[\s^2^(Fo^2^)+(0.0618P)^2^+0.2538P] where P=(Fo^2^+2Fc^2^)/3'.

Automatic conversion script
Id: cif_fix_values 3143 2015-03-26 13:38:13Z robertas 
;
_cod_original_cell_volume 865.9(2)
_cod_original_sg_symbol_H-M P-1
_cod_database_code 2005027

loop_
_symmetry_equiv_pos_as_xyz
'x, y, z'
'-x, -y, -z'

loop_
_atom_site_aniso_label
_atom_site_aniso_U_11
_atom_site_aniso_U_22
_atom_site_aniso_U_33
_atom_site_aniso_U_12
_atom_site_aniso_U_13
_atom_site_aniso_U_23
Sn1 0.0350(2) 0.1029(3) 0.0475(2) -0.00510(10) -0.02050(10) 0.0161(2)
Cl1 0.0546(5) 0.1325(9) 0.0955(7) 0.0052(5) -0.0369(5) -0.0091(7)
P1 0.0386(3) 0.0699(5) 0.0408(4) -0.0006(3) -0.0195(3) -0.0040(3)
O1 0.0390(10) 0.101(2) 0.0590(10) -0.0020(10) -0.0222(9) -0.0010(10)
C1 0.053(9) 0.060(10) 0.039(6) -0.004(7) -0.022(6) 0.006(6)
C2 0.17(2) 0.046(9) 0.070(10) -0.020(10) -0.060(10) 0.016(8)
C3 0.15(2) 0.09(2) 0.11(2) -0.05(2) -0.10(2) 0.06(2)
C4 0.24(4) 0.14(3) 0.15(3) -0.05(3) -0.11(3) 0.07(2)
C1A 0.039(9) 0.060(10) 0.080(10) -0.004(8) -0.031(7) 0.030(10)
C2A 0.100(10) 0.14(2) 0.100(10) -0.010(10) -0.050(10) 0.050(10)
C3A 0.14(2) 0.16(2) 0.090(10) 0.07(2) -0.07(2) 0.010(10)
C4A 0.22(5) 0.08(2) 0.28(5) -0.02(3) -0.05(4) 0.01(3)
C1B 0.037(5) 0.077(9) 0.064(5) 0.004(4) -0.030(4) 0.003(5)
C2B 0.070(5) 0.069(5) 0.093(6) -0.003(4) -0.031(4) 0.016(4)
C3B 0.088(6) 0.074(6) 0.140(10) -0.011(5) -0.048(6) 0.033(6)
C4B 0.107(8) 0.100(10) 0.097(8) -0.034(8) -0.066(7) 0.056(9)
C5B 0.140(10) 0.16(2) 0.067(6) -0.040(10) -0.047(7) 0.015(7)
C6B 0.099(6) 0.090(6) 0.061(5) -0.012(5) -0.039(4) 0.005(4)
C7 0.047(6) 0.070(10) 0.060(10) -0.001(6) -0.029(6) -0.020(8)
C8 0.045(4) 0.108(8) 0.069(6) 0.007(5) -0.013(4) 0.014(6)
C9 0.046(4) 0.122(9) 0.077(7) -0.006(5) -0.008(4) 0.016(7)
C10 0.086(9) 0.070(10) 0.052(9) -0.038(8) -0.025(7) 0.026(7)
C11 0.086(7) 0.089(8) 0.080(7) 0.012(6) -0.012(6) 0.011(6)
C12 0.069(5) 0.074(7) 0.074(7) 0.010(5) -0.011(5) 0.004(5)
C13 0.066(6) 0.060(6) 0.058(7) 0.001(4) -0.039(5) -0.011(5)
C14 0.078(7) 0.090(10) 0.100(10) 0.007(7) -0.048(7) -0.029(8)
C15 0.120(10) 0.062(7) 0.140(10) 0.029(7) -0.070(10) -0.024(6)
C16 0.130(10) 0.052(5) 0.110(10) 0.016(7) -0.079(9) -0.012(6)
C17 0.113(9) 0.066(6) 0.130(10) -0.008(7) -0.074(8) -0.004(6)
C18 0.086(7) 0.050(4) 0.079(8) -0.002(4) -0.047(7) -0.011(4)
C7A 0.046(6) 0.050(10) 0.029(6) 0.001(5) -0.012(5) 0.001(6)
C8A 0.050(4) 0.105(7) 0.053(4) -0.016(4) -0.019(3) -0.002(4)
C9A 0.075(6) 0.130(10) 0.069(6) -0.041(6) -0.019(5) -0.006(6)
C10A 0.100(10) 0.14(2) 0.070(10) -0.010(10) -0.008(9) -0.030(10)
C11A 0.105(8) 0.085(7) 0.052(5) 0.003(6) -0.038(5) 0.007(5)
C12A 0.061(4) 0.078(7) 0.048(4) 0.000(4) -0.026(4) 0.000(4)
C13A 0.069(6) 0.071(7) 0.045(6) 0.000(5) -0.028(5) -0.001(5)
C14A 0.094(7) 0.080(9) 0.081(8) 0.037(6) -0.050(7) -0.028(7)
C15A 0.110(10) 0.110(10) 0.100(8) 0.038(8) -0.062(9) -0.029(7)
C16A 0.130(10) 0.078(7) 0.082(7) 0.011(8) -0.040(8) 0.002(5)
C17A 0.130(10) 0.058(6) 0.099(9) -0.012(8) -0.055(8) -0.008(6)
C18A 0.086(8) 0.072(7) 0.070(7) 0.003(5) -0.037(6) -0.007(5)
C19 0.0450(10) 0.069(2) 0.0400(10) 0.0040(10) -0.0220(10) -0.0070(10)

loop_
_atom_site_label
_atom_site_occupancy
_atom_site_fract_x
_atom_site_fract_y
_atom_site_fract_z
_atom_site_U_iso_or_equiv
_atom_site_thermal_displace_type
_atom_site_calc_flag
_atom_site_refinement_flags
_atom_site_disorder_group
_atom_site_type_symbol
Sn1 1 .0000 .0000 .0000 .0648(2) Uani d S . Sn
Cl1 1 .07170(10) .17710(10) .11320(10) .0942(3) Uani d . . Cl
P1 1 -0.43154(8) .09398(9) .13676(7) .0496(2) Uani d . . P
O1 1 -0.2605(3) .0538(3) .0977(2) .0677(6) Uani d . . O
C1 .25 -.021(2) -0.106(2) .1870(10) .052(3) Uani d PDU -1 C
H1A .25 .085(2) -0.112(2) .1880(10) .078 Uiso calc PR -1 H
H1B .25 -.089(2) -.053(2) .2560(10) .078 Uiso calc PR -1 H
C2 .25 -.091(3) -0.256(2) .223(2) .098(6) Uani d PDU -1 C
H2A .25 -.026(3) -0.311(2) .155(2) .146 Uiso calc PR -1 H
H2B .25 -0.199(3) -0.253(2) .228(2) .146 Uiso calc PR -1 H
C3 .25 -.093(4) -0.326(2) .362(2) .110(10) Uani d PDU -1 C
H3A .25 .014(4) -0.320(2) .359(2) .164 Uiso calc PR -1 H
H3B .25 -0.165(4) -0.274(2) .431(2) .164 Uiso calc PR -1 H
C4 .25 -0.148(5) -0.480(2) .400(3) .18(2) Uani d PDU -1 C
H4A .25 -0.148(5) -0.521(2) .486(3) .267 Uiso calc PR -1 H
H4B .25 -.075(5) -0.531(2) .332(3) .267 Uiso calc PR -1 H
H4C .25 -0.254(5) -0.486(2) .404(3) .267 Uiso calc PR -1 H
C1A .25 -.064(3) -0.162(3) .169(2) .065(7) Uani d PDU -2 C
H1A1 .25 -0.166(3) -0.139(3) .237(2) .098 Uiso calc PR -2 H
H1A2 .25 -.080(3) -0.249(3) .143(2) .098 Uiso calc PR -2 H
C2A .25 .053(2) -0.194(2) .236(2) .117(7) Uani d PDU -2 C
H2A1 .25 .072(2) -0.108(2) .261(2) .176 Uiso calc PR -2 H
H2A2 .25 .155(2) -0.221(2) .170(2) .176 Uiso calc PR -2 H
C3A .25 -.005(3) -0.312(3) .362(2) .130(10) Uani d PDU -2 C
H3A1 .25 .071(3) -0.388(3) .348(2) .192 Uiso calc PR -2 H
H3A2 .25 -.010(3) -0.274(3) .439(2) .192 Uiso calc PR -2 H
C4A .25 -0.172(4) -0.370(4) .395(5) .22(3) Uani d PDU -2 C
H4A1 .25 -0.204(4) -0.443(4) .474(5) .328 Uiso calc PR -2 H
H4A2 .25 -0.167(4) -0.408(4) .320(5) .328 Uiso calc PR -2 H
H4A3 .25 -0.248(4) -0.294(4) .411(5) .328 Uiso calc PR -2 H
C1B .50 .0273(9) .1855(5) -0.1659(5) .059(3) Uani d PG -3 C
C2B .50 -.0013(8) .3261(6) -0.1491(6) .083(2) Uani d PG -3 C
H2B1 .50 -.0460(10) .3479(8) -.0624(6) .124 Uiso calc PR -3 H
C3B .50 .0368(9) .4342(5) -0.2620(8) .107(4) Uani d PG -3 C
H3B1 .50 .0180(10) .5283(5) -0.2510(10) .161 Uiso calc PR -3 H
C4B .50 .1040(10) .4017(8) -0.3917(6) .102(6) Uani d PG -3 C
H4B1 .50 .129(2) .4740(10) -0.4672(8) .154 Uiso calc PR -3 H
C5B .50 .1320(10) .2611(9) -0.4085(5) .124(6) Uani d PG -3 C
H5B .50 .177(2) .2390(10) -0.4953(5) .186 Uiso calc PR -3 H
C6B .50 .0940(10) .1530(6) -0.2956(6) .084(2) Uani d PG -3 C
H6B .50 .1130(10) .0589(7) -0.3069(9) .125 Uiso calc PR -3 H
C7 .50 -0.5510(10) -.0187(9) .2908(6) .056(6) Uani d PG -4 C
C8 .50 -0.7130(10) .0080(8) .3606(8) .082(4) Uani d PG -4 C
H8 .50 -0.7600(10) .0840(10) .3250(10) .124 Uiso calc PR -4 H
C9 .50 -0.8039(8) -.0790(9) .4834(8) .093(4) Uani d PG -4 C
H9 .50 -0.9122(8) -.0610(10) .5300(10) .139 Uiso calc PR -4 H
C10 .50 -0.7330(10) -0.1926(8) .5362(7) .075(6) Uani d PG -4 C
H10 .50 -0.794(2) -0.2510(10) .6183(9) .113 Uiso calc PR -4 H
C11 .50 -0.5710(10) -0.2193(8) .4664(9) .097(4) Uani d PG -4 C
H11 .50 -0.524(2) -0.2950(10) .5020(10) .146 Uiso calc PR -4 H
C12 .50 -0.4799(9) -0.1320(10) .3437(9) .082(4) Uani d PG -4 C
H12 .50 -0.3720(10) -0.1500(10) .2970(10) .123 Uiso calc PR -4 H
C13 .50 -0.447(2) .2690(10) .154(2) .056(3) Uani d PG -4 C
C14 .50 -0.5890(10) .3440(10) .180(2) .083(4) Uani d PG -4 C
H14 .50 -0.681(2) .300(2) .191(3) .125 Uiso calc PR -4 H
C15 .50 -0.5920(10) .4870(10) .190(2) .097(4) Uani d PG -4 C
H15 .50 -0.6860(10) .537(2) .207(2) .145 Uiso calc PR -4 H
C16 .50 -0.4530(10) .5539(8) .1740(10) .090(4) Uani d PG -4 C
H16 .50 -0.455(2) .6492(9) .181(2) .135 Uiso calc PR -4 H
C17 .50 -0.3121(9) .4780(10) .1480(10) .095(4) Uani d PG -4 C
H17 .50 -0.2200(10) .5230(10) .138(2) .142 Uiso calc PR -4 H
C18 .50 -0.3090(10) .3360(10) .1380(10) .067(3) Uani d PG -4 C
H18 .50 -0.2150(10) .2850(10) .121(2) .101 Uiso calc PR -4 H
C7A .50 -0.5640(10) -.0179(8) .2935(6) .045(5) Uani d PG -5 C
C8A .50 -0.7260(10) -.0406(9) .3300(9) .072(3) Uani d PG -5 C
H8A .50 -0.773(2) .0030(10) .2730(10) .107 Uiso calc PR -5 H
C9A .50 -0.8179(9) -0.1280(10) .4520(10) .094(4) Uani d PG -5 C
H9A .50 -0.9260(10) -0.143(2) .4770(10) .140 Uiso calc PR -5 H
C10A .50 -0.7480(10) -0.1920(10) .5382(7) .109(9) Uani d PG -5 C
H10A .50 -0.809(2) -0.2500(10) .6201(9) .164 Uiso calc PR -5 H
C11A .50 -0.5860(10) -0.1694(9) .5017(7) .082(3) Uani d PG -5 C
H11A .50 -0.539(2) -0.2130(10) .5590(10) .123 Uiso calc PR -5 H
C12A .50 -0.4935(8) -.0823(9) .3794(7) .063(2) Uani d PG -5 C
H12A .50 -0.3850(8) -.0670(10) .3550(10) .095 Uiso calc PR -5 H
C13A .50 -0.475(2) .2810(10) .162(2) .062(3) Uani d PG -5 C
C14A .50 -0.624(2) .3380(10) .176(2) .080(3) Uani d PG -5 C
H14A .50 -0.698(2) .284(2) .167(3) .120 Uiso calc PR -5 H
C15A .50 -0.6600(10) .4740(10) .203(2) .102(4) Uani d PG -5 C
H15A .50 -0.7590(10) .512(2) .213(2) .152 Uiso calc PR -5 H
C16A .50 -0.5490(10) .5543(9) .2170(10) .100(4) Uani d PG -5 C
H16A .50 -0.574(2) .6460(10) .235(2) .149 Uiso calc PR -5 H
C17A .50 -0.4010(10) .4980(10) .2030(10) .093(4) Uani d PG -5 C
H17A .50 -0.326(2) .551(2) .212(2) .139 Uiso calc PR -5 H
C18A .50 -0.3640(10) .3610(10) .1760(10) .075(3) Uani d PG -5 C
H18A .50 -0.2650(10) .323(2) .166(2) .113 Uiso calc PR -5 H
C19 1 -0.5019(3) .0749(3) .0111(3) .0505(6) Uani d . . C
H19A 1 -0.6112(3) .1084(3) .0392(3) .076 Uiso calc R . H
H19B 1 -0.4361(3) .1348(3) -.0743(3) .076 Uiso calc R . H

loop_
_atom_type_symbol
_atom_type_description
_atom_type_scat_dispersion_real
_atom_type_scat_dispersion_imag
_atom_type_scat_source
C C 0.0033 0.0016 'International Tables Vol C Tables 4.2.6.8 and 6.1.1.4'
H H 0.0000 0.0000 'International Tables Vol C Tables 4.2.6.8 and 6.1.1.4'
O O 0.0106 0.0060 'International Tables Vol C Tables 4.2.6.8 and 6.1.1.4'
P P 0.1023 0.0942 'International Tables Vol C Tables 4.2.6.8 and 6.1.1.4'
Cl Cl 0.1484 0.1585 'International Tables Vol C Tables 4.2.6.8 and 6.1.1.4'
Sn Sn -0.6537 1.4246 'International Tables Vol C Tables 4.2.6.8 and 6.1.1.4'

loop_
_geom_angle_atom_site_label_1
_geom_angle_atom_site_label_2
_geom_angle_atom_site_label_3
_geom_angle_site_symmetry_1
_geom_angle_site_symmetry_3
_geom_angle
_geom_angle_publ_flag
C1 Sn1 C1B . . 157.6(4) yes
C1 Sn1 O1 . . 88.4(6) yes
C1 Sn1 O1 . 2 91.6(6) yes
C1 Sn1 Cl1 . . 72.6(4) yes
C1 Sn1 Cl1 . 2 107.4(4) yes
C1A Sn1 C1B . . 170.7(8) yes
C1A Sn1 O1 . . 83.3(7) yes
C1A Sn1 O1 . 2 96.7(7) yes
C1A Sn1 Cl1 . . 94.1(8) yes
C1A Sn1 Cl1 . 2 85.9(8) yes
C1B Sn1 O1 . . 87.5(2) yes
C1B Sn1 O1 . 2 92.5(2) yes
C1B Sn1 Cl1 . . 85.5(2) yes
C1B Sn1 Cl1 . 2 94.5(2) yes
O1 Sn1 O1 . 2 180.0 yes
O1 Sn1 Cl1 . . 90.80(7) yes
O1 Sn1 Cl1 . 2 89.20(7) yes
O1 Sn1 Cl1 2 . 89.20(7) yes
O1 Sn1 Cl1 2 2 90.80(7) yes
Cl1 Sn1 Cl1 . 2 180.0 yes
O1 P1 C7 . . 108.4(3) yes
O1 P1 C7A . . 111.5(3) yes
O1 P1 C13 . . 107.8(4) yes
O1 P1 C13A . . 114.7(4) yes
O1 P1 C19 . . 112.60(10) yes
C7 P1 C13 . . 111.6(6) yes
C7 P1 C19 . . 108.1(3) yes
C7A P1 C13A . . 106.5(6) yes
C7A P1 C19 . . 105.9(3) yes
C13 P1 C19 . . 108.4(6) yes
C19 P1 C13A . . 104.9(5) yes
P1 O1 Sn1 . . 169.50(10) yes
C2 C1 Sn1 . . 112.8(9) yes
C1 C2 C3 . . 107.0(10) no
C4 C3 C2 . . 111.0(10) no
C2A C1A Sn1 . . 117.0(10) no
C1A C2A C3A . . 114.0(10) no
C4A C3A C2A . . 112.0(10) no
C2B C1B Sn1 . . 125.3(3) no
C6B C1B Sn1 . . 114.4(3) no
C8 C7 P1 . . 120.6(6) no
C12 C7 P1 . . 119.4(6) no
C14 C13 P1 . . 123.2(7) no
C18 C13 P1 . . 116.8(7) no
C8A C7A P1 . . 123.9(5) no
C12A C7A P1 . . 116.1(5) no
C14A C13A P1 . . 119.8(8) no
C18A C13A P1 . . 120.0(8) no
C19 C19 P1 2_455 . 113.6(3) yes

loop_
_geom_bond_atom_site_label_1
_geom_bond_atom_site_label_2
_geom_bond_site_symmetry_2
_geom_bond_distance
_geom_bond_publ_flag
Sn1 C1 . 2.060(10) yes
Sn1 C1A . 2.08(2) yes
Sn1 C1B . 2.236(4) yes
Sn1 O1 . 2.243(2) yes
Sn1 O1 2 2.243(2) yes
Sn1 Cl1 . 2.5590(10) yes
Sn1 Cl1 2 2.5590(10) yes
P1 O1 . 1.489(2) yes
P1 C7 . 1.770(6) yes
P1 C13 . 1.716(8) yes
P1 C19 . 1.803(3) yes
P1 C7A . 1.817(6) yes
P1 C13A . 1.861(8) yes
C1 C2 . 1.529(9) no
C2 C3 . 1.540(10) no
C3 C4 . 1.520(10) no
C1A C2A . 1.520(10) no
C2A C3A . 1.530(10) no
C3A C4A . 1.530(10) no
C19 C19 2_455 1.500(6) yes
